data_7703303
loop_
_publ_author_name
'Zhang, Bo'
'Sun, Hai-Yan'
'Li, Jun'
'Xu, Ya-Ru'
'Xu, Yu-Ping'
'Yang, Xue'
'Zou, Guo-Dong'

_publ_section_title
;
 Hybrid iodoplumbates with metal complexes: syntheses, crystal structures,
 band gaps and photoelectric properties.
;
_journal_issue 6
_journal_name_full 'Dalton transactions (Cambridge, England : 2003)'
_journal_page_first 1803
_journal_page_last 1810
_journal_paper_doi 10.1039/c9dt04756e
_journal_volume 49
_journal_year 2020
_chemical_formula_sum 'C38 H27 I6 N7 Ni Pb2'
_chemical_formula_weight 1816.15
_space_group_crystal_system orthorhombic
_space_group_IT_number 61
_space_group_name_Hall '-P 2ac 2ab'
_space_group_name_H-M_alt 'P b c a'
_atom_sites_solution_hydrogens geom
_audit_creation_method SHELXL-2016/6
_audit_update_record
;
2019-09-13 deposited with the CCDC.	2020-01-15 downloaded from the CCDC.
;
_cell_angle_alpha 90
_cell_angle_beta 90
_cell_angle_gamma 90
_cell_formula_units_Z 8
_cell_length_a 22.2907(6)
_cell_length_b 17.2834(6)
_cell_length_c 23.7873(9)
_cell_measurement_reflns_used 6752
_cell_measurement_temperature 293(2)
_cell_measurement_theta_max 28.0890
_cell_measurement_theta_min 3.4580
_cell_volume 9164.3(5)
_computing_structure_refinement 'SHELXL-2016/6 (Sheldrick, 2016)'
_diffrn_ambient_temperature 293(2)
_diffrn_measured_fraction_theta_full 0.998
_diffrn_measured_fraction_theta_max 0.863
_diffrn_measurement_device_type 'Xcalibur, Eos'
_diffrn_radiation_type MoK\a
_diffrn_radiation_wavelength 0.71073
_diffrn_reflns_av_R_equivalents 0.0412
_diffrn_reflns_av_unetI/netI 0.0582
_diffrn_reflns_Laue_measured_fraction_full 0.998
_diffrn_reflns_Laue_measured_fraction_max 0.863
_diffrn_reflns_limit_h_max 29
_diffrn_reflns_limit_h_min -26
_diffrn_reflns_limit_k_max 23
_diffrn_reflns_limit_k_min -10
_diffrn_reflns_limit_l_max 23
_diffrn_reflns_limit_l_min -31
_diffrn_reflns_number 28650
_diffrn_reflns_point_group_measured_fraction_full 0.998
_diffrn_reflns_point_group_measured_fraction_max 0.863
_diffrn_reflns_theta_full 25.242
_diffrn_reflns_theta_max 29.126
_diffrn_reflns_theta_min 3.366
_exptl_absorpt_coefficient_mu 11.815
_exptl_crystal_colour Red
_exptl_crystal_density_diffrn 2.633
_exptl_crystal_description Block
_exptl_crystal_F_000 6512
_refine_diff_density_max 1.956
_refine_diff_density_min -1.684
_refine_diff_density_rms 0.192
_refine_ls_extinction_method none
_refine_ls_goodness_of_fit_ref 1.083
_refine_ls_hydrogen_treatment constr
_refine_ls_matrix_type full
_refine_ls_number_parameters 517
_refine_ls_number_reflns 10650
_refine_ls_number_restraints 94
_refine_ls_restrained_S_all 1.078
_refine_ls_R_factor_all 0.1014
_refine_ls_R_factor_gt 0.0549
_refine_ls_shift/su_max 0.001
_refine_ls_shift/su_mean 0.000
_refine_ls_structure_factor_coef Fsqd
_refine_ls_weighting_details 'w=1/[\s^2^(Fo^2^)+(0.0280P)^2^+39.0000P] where P=(Fo^2^+2Fc^2^)/3'
_refine_ls_weighting_scheme calc
_refine_ls_wR_factor_gt 0.0966
_refine_ls_wR_factor_ref 0.1144
_reflns_Friedel_coverage 0.000
_reflns_number_gt 6790
_reflns_number_total 10650
_reflns_threshold_expression 'I > 2\s(I)'
_cod_data_source_file c9dt04756e2.cif
_cod_data_source_block compound-4
_cod_depositor_comments 'Adding full bibliography for 7703301--7703304.cif.'
_cod_database_code 7703303
_shelx_shelxl_version_number 2016/6
_shelx_space_group_comment
;
The symmetry employed for this shelxl refinement is uniquely defined
by the following loop, which should always be used as a source of
symmetry information in preference to the above space-group names.
They are only intended as comments.
;

loop_
_space_group_symop_operation_xyz
'x, y, z'
'-x+1/2, -y, z+1/2'
'x+1/2, -y+1/2, -z'
'-x, y+1/2, -z+1/2'
'-x, -y, -z'
'x-1/2, y, -z-1/2'
'-x-1/2, y-1/2, z'
'x, -y-1/2, z-1/2'

loop_
_atom_site_label
_atom_site_type_symbol
_atom_site_fract_x
_atom_site_fract_y
_atom_site_fract_z
_atom_site_U_iso_or_equiv
_atom_site_adp_type
_atom_site_occupancy
_atom_site_site_symmetry_order
_atom_site_calc_flag
_atom_site_refinement_flags_posn
_atom_site_refinement_flags_adp
_atom_site_refinement_flags_occupancy
_atom_site_disorder_assembly
_atom_site_disorder_group
Pb1 Pb 0.74078(2) 0.55000(3) 0.50826(2) 0.04390(11) Uani 1 1 d . . . . .
Pb2 Pb 0.74418(2) 0.80133(3) 0.49776(2) 0.04707(12) Uani 1 1 d . . . . .
I1 I 0.65361(3) 0.41487(5) 0.45433(4) 0.0685(3) Uani 1 1 d . . . . .
I2 I 0.85464(3) 0.43341(5) 0.48482(4) 0.0650(2) Uani 1 1 d . . . . .
I3 I 0.72376(3) 0.46955(5) 0.61697(3) 0.0585(2) Uani 1 1 d . . . . .
I4 I 0.63580(3) 0.67076(4) 0.52710(3) 0.04712(18) Uani 1 1 d . . . . .
I5 I 0.83481(3) 0.67400(5) 0.55263(4) 0.0744(3) Uani 1 1 d . . . . .
I6 I 0.73342(3) 0.72691(6) 0.38626(4) 0.0773(3) Uani 1 1 d . . . . .
Ni1 Ni 0.45539(4) 0.38404(7) 0.25171(5) 0.0322(3) Uani 1 1 d . . . . .
N1 N 0.3845(3) 0.3224(5) 0.2863(3) 0.041(2) Uani 1 1 d . . . . .
N2 N 0.3839(3) 0.4437(5) 0.2173(4) 0.044(2) Uani 1 1 d . . . . .
N3 N 0.4649(3) 0.3105(4) 0.1830(3) 0.0349(18) Uani 1 1 d . . . . .
N4 N 0.5233(3) 0.3097(4) 0.2805(3) 0.0347(18) Uani 1 1 d . . . . .
N5 N 0.5249(3) 0.4558(4) 0.2200(3) 0.0327(17) Uani 1 1 d . . . . .
N6 N 0.4681(3) 0.4578(4) 0.3197(3) 0.0279(16) Uani 1 1 d . . . . .
C1 C 0.3854(5) 0.2626(6) 0.3212(4) 0.051(3) Uani 1 1 d . . . . .
H1 H 0.422273 0.243495 0.333159 0.062 Uiso 1 1 calc R U . . .
C2 C 0.3327(6) 0.2272(7) 0.3407(5) 0.068(4) Uani 1 1 d . . . . .
H2 H 0.335052 0.185224 0.365101 0.082 Uiso 1 1 calc R U . . .
C3 C 0.2789(6) 0.2538(8) 0.3243(6) 0.073(4) Uani 1 1 d . . . . .
H3 H 0.243963 0.230502 0.337470 0.088 Uiso 1 1 calc R U . . .
C4 C 0.2755(4) 0.3170(7) 0.2871(5) 0.059(3) Uani 1 1 d . . . . .
C5 C 0.3304(4) 0.3493(6) 0.2696(5) 0.046(3) Uani 1 1 d . . . . .
C6 C 0.2208(5) 0.3510(10) 0.2659(7) 0.100(6) Uani 1 1 d . . . . .
H6 H 0.184202 0.332764 0.279102 0.120 Uiso 1 1 calc R U . . .
C7 C 0.2212(6) 0.4068(9) 0.2286(7) 0.089(6) Uani 1 1 d . . . . .
H7 H 0.184912 0.424068 0.213983 0.107 Uiso 1 1 calc R U . . .
C8 C 0.2754(4) 0.4419(8) 0.2099(5) 0.060(3) Uani 1 1 d . . . . .
C9 C 0.3296(4) 0.4136(6) 0.2320(4) 0.044(3) Uani 1 1 d . . . . .
C10 C 0.2782(6) 0.5026(8) 0.1721(6) 0.075(4) Uani 1 1 d . . . . .
H10 H 0.243278 0.523192 0.156877 0.089 Uiso 1 1 calc R U . . .
C11 C 0.3313(6) 0.5310(7) 0.1579(5) 0.070(4) Uani 1 1 d . . . . .
H11 H 0.333249 0.570741 0.131629 0.085 Uiso 1 1 calc R U . . .
C12 C 0.3848(5) 0.5029(6) 0.1815(5) 0.055(3) Uani 1 1 d . . . . .
H12 H 0.421122 0.525778 0.171968 0.066 Uiso 1 1 calc R U . . .
C13 C 0.4373(4) 0.3127(5) 0.1329(4) 0.042(2) Uani 1 1 d . . . . .
H13 H 0.402700 0.342491 0.129820 0.050 Uiso 1 1 calc R U . . .
C14 C 0.4566(5) 0.2740(6) 0.0859(4) 0.049(3) Uani 1 1 d . . . . .
H14 H 0.435740 0.278067 0.052183 0.059 Uiso 1 1 calc R U . . .
C15 C 0.5075(5) 0.2291(6) 0.0898(4) 0.047(3) Uani 1 1 d . . . . .
H15 H 0.522346 0.203960 0.058109 0.057 Uiso 1 1 calc R U . . .
C16 C 0.5368(4) 0.2213(5) 0.1417(4) 0.038(2) Uani 1 1 d . . . . .
C17 C 0.5139(4) 0.2646(5) 0.1870(4) 0.032(2) Uani 1 1 d . . . . .
C18 C 0.5436(3) 0.2632(5) 0.2406(4) 0.029(2) Uani 1 1 d . . . . .
C19 C 0.5946(3) 0.2149(5) 0.2462(4) 0.036(2) Uani 1 1 d . . . . .
C20 C 0.6150(4) 0.1700(6) 0.2003(4) 0.043(2) Uani 1 1 d . . . . .
H20 H 0.647622 0.137034 0.205092 0.052 Uiso 1 1 calc R U . . .
C21 C 0.5883(4) 0.1741(6) 0.1503(5) 0.046(3) Uani 1 1 d . . . . .
H21 H 0.603633 0.145609 0.120380 0.055 Uiso 1 1 calc R U . . .
C22 C 0.6240(4) 0.2180(6) 0.2982(4) 0.045(3) Uani 1 1 d . . . . .
H22 H 0.657781 0.187630 0.304553 0.054 Uiso 1 1 calc R U . . .
C23 C 0.6029(4) 0.2656(6) 0.3397(5) 0.049(3) Uani 1 1 d . . . . .
H23 H 0.622642 0.268326 0.374079 0.059 Uiso 1 1 calc R U . . .
C24 C 0.5519(4) 0.3101(6) 0.3302(4) 0.042(2) Uani 1 1 d . . . . .
H24 H 0.537095 0.340854 0.359125 0.050 Uiso 1 1 calc R U . . .
C25 C 0.5527(4) 0.4527(6) 0.1711(4) 0.045(2) Uani 1 1 d . . . . .
H25 H 0.537030 0.421532 0.142856 0.054 Uiso 1 1 calc R U . . .
C26 C 0.6053(4) 0.4951(6) 0.1605(5) 0.052(3) Uani 1 1 d . . . . .
H26 H 0.624232 0.491704 0.125766 0.063 Uiso 1 1 calc R U . . .
C27 C 0.6279(4) 0.5401(6) 0.2009(5) 0.050(3) Uani 1 1 d . . . . .
H27 H 0.662594 0.568341 0.193793 0.060 Uiso 1 1 calc R U . . .
C28 C 0.6003(3) 0.5459(5) 0.2536(4) 0.039(2) Uani 1 1 d . . . . .
C29 C 0.5477(4) 0.5027(5) 0.2608(4) 0.030(2) Uani 1 1 d . . . . .
C30 C 0.5185(3) 0.5028(5) 0.3147(4) 0.028(2) Uani 1 1 d . . . . .
C31 C 0.5424(4) 0.5445(6) 0.3597(4) 0.036(2) Uani 1 1 d . . . . .
C32 C 0.5949(4) 0.5896(6) 0.3495(5) 0.047(3) Uani 1 1 d . . . . .
H32 H 0.611065 0.618604 0.378732 0.057 Uiso 1 1 calc R U . . .
C33 C 0.6217(4) 0.5915(6) 0.2990(5) 0.047(3) Uani 1 1 d . . . . .
H33 H 0.654904 0.623318 0.293707 0.056 Uiso 1 1 calc R U . . .
C34 C 0.5132(4) 0.5402(5) 0.4109(4) 0.039(2) Uani 1 1 d . . . . .
H34 H 0.528318 0.566307 0.441941 0.047 Uiso 1 1 calc R U . . .
C35 C 0.4622(4) 0.4975(6) 0.4155(4) 0.045(3) Uani 1 1 d . . . . .
H35 H 0.441739 0.494936 0.449553 0.054 Uiso 1 1 calc R U . . .
C36 C 0.4413(4) 0.4580(6) 0.3691(4) 0.041(2) Uani 1 1 d . . . . .
H36 H 0.406042 0.429676 0.372848 0.049 Uiso 1 1 calc R U . . .
N7 N 0.498(2) 0.622(3) 0.1470(14) 0.099(10) Uani 0.53(4) 1 d D U P A 1
C37 C 0.489(3) 0.623(3) 0.1023(17) 0.094(11) Uani 0.53(4) 1 d D U P A 1
C38 C 0.4822(17) 0.655(3) 0.0440(15) 0.123(12) Uani 0.53(4) 1 d D U P A 1
H38A H 0.508368 0.627455 0.018805 0.185 Uiso 0.53(4) 1 calc R U P A 1
H38B H 0.492183 0.708758 0.043778 0.185 Uiso 0.53(4) 1 calc R U P A 1
H38C H 0.441366 0.648182 0.032009 0.185 Uiso 0.53(4) 1 calc R U P A 1
N7B N 0.508(3) 0.641(4) 0.131(2) 0.113(13) Uani 0.47(4) 1 d D U P A 2
C37B C 0.497(3) 0.636(4) 0.087(2) 0.094(11) Uani 0.47(4) 1 d D U P A 2
C38B C 0.4758(19) 0.593(3) 0.0352(18) 0.124(12) Uani 0.47(4) 1 d D U P A 2
H38D H 0.476535 0.627136 0.003549 0.187 Uiso 0.47(4) 1 calc R U P A 2
H38E H 0.435592 0.574306 0.040937 0.187 Uiso 0.47(4) 1 calc R U P A 2
H38F H 0.501907 0.549669 0.028245 0.187 Uiso 0.47(4) 1 calc R U P A 2

loop_
_atom_site_aniso_label
_atom_site_aniso_U_11
_atom_site_aniso_U_22
_atom_site_aniso_U_33
_atom_site_aniso_U_23
_atom_site_aniso_U_13
_atom_site_aniso_U_12
Pb1 0.0396(2) 0.0463(2) 0.0458(2) 0.0001(2) -0.00106(17) -0.00047(18)
Pb2 0.0407(2) 0.0477(2) 0.0528(3) -0.0035(2) 0.00542(18) -0.00291(18)
I1 0.0573(4) 0.0593(5) 0.0887(6) -0.0329(5) -0.0381(4) 0.0240(4)
I2 0.0448(4) 0.0592(5) 0.0911(6) -0.0181(5) 0.0125(4) 0.0023(4)
I3 0.0376(3) 0.0769(6) 0.0611(5) 0.0258(4) -0.0074(3) -0.0088(4)
I4 0.0393(3) 0.0476(4) 0.0545(4) 0.0172(4) 0.0032(3) -0.0008(3)
I5 0.0449(4) 0.0566(5) 0.1216(8) -0.0004(5) -0.0256(4) -0.0065(4)
I6 0.0535(4) 0.0999(7) 0.0784(6) -0.0465(6) 0.0313(4) -0.0360(5)
Ni1 0.0222(5) 0.0320(6) 0.0424(7) -0.0021(6) -0.0006(5) 0.0001(5)
N1 0.034(4) 0.040(5) 0.050(5) -0.013(4) 0.005(4) -0.011(4)
N2 0.035(4) 0.040(5) 0.058(6) -0.009(5) -0.008(4) 0.006(4)
N3 0.026(4) 0.031(4) 0.047(5) -0.007(4) -0.011(3) -0.001(3)
N4 0.028(4) 0.038(5) 0.038(5) -0.007(4) -0.007(3) 0.007(3)
N5 0.033(4) 0.033(4) 0.032(4) -0.002(4) 0.007(3) 0.000(3)
N6 0.021(3) 0.030(4) 0.033(4) 0.000(4) 0.008(3) 0.002(3)
C1 0.054(6) 0.046(7) 0.053(7) -0.010(6) 0.008(5) -0.006(5)
C2 0.087(9) 0.062(8) 0.056(8) -0.018(7) 0.027(7) -0.028(8)
C3 0.073(9) 0.062(9) 0.085(10) -0.032(8) 0.037(8) -0.030(7)
C4 0.037(6) 0.055(7) 0.084(9) -0.036(7) 0.014(6) -0.014(6)
C5 0.026(5) 0.048(6) 0.065(7) -0.027(6) 0.005(5) -0.013(5)
C6 0.026(6) 0.131(15) 0.143(17) -0.079(13) 0.010(8) -0.011(9)
C7 0.036(7) 0.088(11) 0.144(16) -0.050(11) -0.020(9) 0.012(8)
C8 0.029(5) 0.071(8) 0.081(9) -0.031(8) -0.010(5) 0.017(6)
C9 0.022(4) 0.046(6) 0.065(7) -0.032(6) -0.002(4) 0.003(4)
C10 0.059(8) 0.069(9) 0.095(11) -0.028(8) -0.033(7) 0.037(7)
C11 0.082(9) 0.052(8) 0.078(9) -0.013(7) -0.021(7) 0.036(7)
C12 0.057(7) 0.039(6) 0.069(8) -0.009(6) -0.014(6) 0.009(5)
C13 0.041(5) 0.034(6) 0.050(7) -0.010(5) -0.017(5) 0.001(4)
C14 0.064(7) 0.049(7) 0.034(6) -0.007(5) -0.017(5) -0.008(6)
C15 0.060(6) 0.045(6) 0.036(6) -0.008(5) 0.000(5) -0.006(6)
C16 0.043(5) 0.029(5) 0.044(6) -0.007(5) -0.001(4) -0.006(5)
C17 0.031(4) 0.018(4) 0.047(6) -0.002(4) -0.001(4) -0.005(4)
C18 0.021(4) 0.019(4) 0.047(6) -0.001(4) -0.009(4) 0.000(3)
C19 0.021(4) 0.035(5) 0.052(6) 0.002(5) -0.010(4) 0.003(4)
C20 0.029(5) 0.039(6) 0.061(7) 0.003(5) 0.006(5) 0.006(4)
C21 0.037(5) 0.041(6) 0.060(7) -0.009(6) 0.014(5) 0.001(5)
C22 0.033(5) 0.045(6) 0.059(7) 0.000(6) -0.014(5) 0.013(5)
C23 0.048(6) 0.046(6) 0.053(7) 0.002(6) -0.027(5) 0.001(5)
C24 0.045(5) 0.047(6) 0.034(6) -0.004(5) -0.009(4) 0.007(5)
C25 0.044(5) 0.048(6) 0.043(6) -0.004(5) 0.012(5) 0.001(5)
C26 0.051(6) 0.055(7) 0.051(7) -0.001(6) 0.020(5) -0.004(6)
C27 0.034(5) 0.052(7) 0.065(8) 0.006(6) 0.016(5) -0.005(5)
C28 0.016(4) 0.042(6) 0.059(7) 0.007(5) 0.010(4) -0.003(4)
C29 0.028(4) 0.021(4) 0.041(6) 0.001(4) 0.002(4) 0.010(4)
C30 0.022(4) 0.020(4) 0.042(6) -0.002(4) 0.002(4) 0.004(4)
C31 0.031(5) 0.038(5) 0.040(6) 0.000(5) 0.000(4) 0.002(4)
C32 0.033(5) 0.047(6) 0.063(7) -0.016(6) -0.009(5) 0.000(5)
C33 0.029(5) 0.048(6) 0.063(7) 0.004(6) 0.002(5) -0.010(5)
C34 0.051(6) 0.038(6) 0.029(5) -0.006(5) -0.007(4) 0.005(5)
C35 0.056(6) 0.042(6) 0.037(6) -0.002(5) 0.011(5) 0.006(5)
C36 0.035(5) 0.045(6) 0.043(6) 0.004(5) 0.010(4) -0.002(5)
N7 0.072(18) 0.10(2) 0.12(2) 0.046(17) 0.015(17) 0.005(15)
C37 0.08(2) 0.10(2) 0.11(2) 0.06(2) 0.02(2) -0.008(16)
C38 0.11(2) 0.14(3) 0.12(2) 0.04(2) 0.016(19) 0.00(2)
N7B 0.08(2) 0.10(3) 0.15(3) 0.01(2) 0.02(2) 0.00(2)
C37B 0.064(18) 0.11(2) 0.11(3) 0.07(2) 0.02(2) -0.005(17)
C38B 0.092(19) 0.13(3) 0.15(2) 0.03(2) 0.010(19) -0.02(2)

loop_
_atom_type_symbol
_atom_type_description
_atom_type_scat_dispersion_real
_atom_type_scat_dispersion_imag
_atom_type_scat_source
C C 0.0033 0.0016 'International Tables Vol C Tables 4.2.6.8 and 6.1.1.4'
H H 0.0000 0.0000 'International Tables Vol C Tables 4.2.6.8 and 6.1.1.4'
N N 0.0061 0.0033 'International Tables Vol C Tables 4.2.6.8 and 6.1.1.4'
Ni Ni 0.3393 1.1124 'International Tables Vol C Tables 4.2.6.8 and 6.1.1.4'
I I -0.4742 1.8119 'International Tables Vol C Tables 4.2.6.8 and 6.1.1.4'
Pb Pb -3.3944 10.1111 'International Tables Vol C Tables 4.2.6.8 and 6.1.1.4'

loop_
_geom_angle_atom_site_label_1
_geom_angle_atom_site_label_2
_geom_angle_atom_site_label_3
_geom_angle
_geom_angle_site_symmetry_1
_geom_angle_site_symmetry_3
I3 Pb1 I4 95.24(2) . .
I3 Pb1 I5 96.38(3) . .
I4 Pb1 I5 89.77(2) . .
I3 Pb1 I2 87.66(2) . .
I4 Pb1 I2 176.37(2) . .
I5 Pb1 I2 87.74(2) . .
I3 Pb1 I1 86.08(2) . .
I4 Pb1 I1 94.96(2) . .
I5 Pb1 I1 174.46(3) . .
I2 Pb1 I1 87.41(2) . .
I6 Pb2 I1 92.01(2) . 7_765
I6 Pb2 I2 99.72(3) . 7_765
I1 Pb2 I2 91.25(2) 7_765 7_765
I6 Pb2 I5 96.64(3) . .
I1 Pb2 I5 95.90(2) 7_765 .
I2 Pb2 I5 161.89(3) 7_765 .
I6 Pb2 I4 80.60(2) . .
I1 Pb2 I4 172.61(2) 7_765 .
I2 Pb2 I4 90.24(2) 7_765 .
I5 Pb2 I4 84.80(2) . .
Pb2 I1 Pb1 83.599(19) 7_755 .
Pb2 I2 Pb1 83.635(19) 7_755 .
Pb1 I4 Pb2 83.263(18) . .
Pb1 I5 Pb2 85.05(2) . .
N2 Ni1 N1 80.0(3) . .
N2 Ni1 N6 96.2(3) . .
N1 Ni1 N6 96.3(3) . .
N2 Ni1 N3 94.1(3) . .
N1 Ni1 N3 94.3(3) . .
N6 Ni1 N3 166.3(3) . .
N2 Ni1 N4 171.9(3) . .
N1 Ni1 N4 96.1(3) . .
N6 Ni1 N4 91.3(3) . .
N3 Ni1 N4 79.0(3) . .
N2 Ni1 N5 97.5(3) . .
N1 Ni1 N5 174.9(3) . .
N6 Ni1 N5 79.5(3) . .
N3 Ni1 N5 90.2(3) . .
N4 Ni1 N5 87.0(3) . .
C1 N1 C5 117.8(9) . .
C1 N1 Ni1 129.5(7) . .
C5 N1 Ni1 112.7(7) . .
C12 N2 C9 118.0(9) . .
C12 N2 Ni1 128.7(7) . .
C9 N2 Ni1 113.1(7) . .
C13 N3 C17 116.6(8) . .
C13 N3 Ni1 129.3(6) . .
C17 N3 Ni1 112.7(6) . .
C18 N4 C24 118.2(7) . .
C18 N4 Ni1 112.5(6) . .
C24 N4 Ni1 128.8(6) . .
C25 N5 C29 118.4(8) . .
C25 N5 Ni1 129.2(7) . .
C29 N5 Ni1 111.6(5) . .
C36 N6 C30 116.6(8) . .
C36 N6 Ni1 129.3(6) . .
C30 N6 Ni1 113.0(5) . .
N1 C1 C2 122.2(11) . .
C3 C2 C1 120.2(13) . .
C2 C3 C4 119.7(11) . .
C5 C4 C3 116.5(11) . .
C5 C4 C6 118.0(13) . .
C3 C4 C6 125.5(12) . .
N1 C5 C4 123.5(11) . .
N1 C5 C9 117.6(8) . .
C4 C5 C9 118.9(10) . .
C7 C6 C4 122.1(14) . .
C6 C7 C8 122.1(14) . .
C10 C8 C9 117.9(11) . .
C10 C8 C7 124.5(12) . .
C9 C8 C7 117.6(13) . .
N2 C9 C8 122.3(11) . .
N2 C9 C5 116.5(8) . .
C8 C9 C5 121.1(10) . .
C11 C10 C8 119.2(11) . .
C10 C11 C12 121.9(13) . .
N2 C12 C11 120.7(11) . .
N3 C13 C14 124.5(9) . .
C13 C14 C15 118.6(9) . .
C14 C15 C16 119.6(9) . .
C15 C16 C17 117.1(9) . .
C15 C16 C21 123.7(9) . .
C17 C16 C21 119.2(9) . .
N3 C17 C16 123.4(8) . .
N3 C17 C18 116.3(8) . .
C16 C17 C18 120.3(8) . .
N4 C18 C19 124.3(8) . .
N4 C18 C17 118.0(7) . .
C19 C18 C17 117.6(8) . .
C22 C19 C20 123.5(8) . .
C22 C19 C18 115.9(9) . .
C20 C19 C18 120.5(8) . .
C21 C20 C19 121.1(9) . .
C20 C21 C16 121.3(9) . .
C23 C22 C19 119.9(8) . .
C22 C23 C24 119.8(9) . .
N4 C24 C23 121.9(9) . .
N5 C25 C26 122.0(10) . .
C27 C26 C25 119.3(10) . .
C26 C27 C28 121.4(9) . .
C27 C28 C29 116.0(9) . .
C27 C28 C33 125.0(8) . .
C29 C28 C33 119.0(8) . .
N5 C29 C28 122.9(8) . .
N5 C29 C30 117.8(7) . .
C28 C29 C30 119.1(8) . .
N6 C30 C31 122.6(8) . .
N6 C30 C29 116.6(8) . .
C31 C30 C29 120.8(8) . .
C34 C31 C30 117.8(8) . .
C34 C31 C32 124.5(9) . .
C30 C31 C32 117.7(9) . .
C33 C32 C31 122.1(9) . .
C32 C33 C28 121.2(9) . .
C35 C34 C31 119.7(9) . .
C34 C35 C36 119.0(9) . .
N6 C36 C35 124.2(9) . .
N7 C37 C38 160(5) . .
N7B C37B C38B 155(6) . .

loop_
_geom_bond_atom_site_label_1
_geom_bond_atom_site_label_2
_geom_bond_distance
_geom_bond_site_symmetry_2
Pb1 I3 2.9604(8) .
Pb1 I4 3.1673(8) .
Pb1 I5 3.1779(8) .
Pb1 I2 3.2883(8) .
Pb1 I1 3.2979(8) .
Pb2 I6 2.9575(9) .
Pb2 I1 3.1794(8) 7_765
Pb2 I2 3.1871(9) 7_765
Pb2 I5 3.2600(9) .
Pb2 I4 3.3788(7) .
Ni1 N2 2.067(8) .
Ni1 N1 2.076(7) .
Ni1 N6 2.079(7) .
Ni1 N3 2.081(7) .
Ni1 N4 2.101(7) .
Ni1 N5 2.123(7) .
N1 C1 1.325(12) .
N1 C5 1.352(12) .
N2 C12 1.331(13) .
N2 C9 1.365(11) .
N3 C13 1.342(11) .
N3 C17 1.354(10) .
N4 C18 1.323(10) .
N4 C24 1.343(11) .
N5 C25 1.319(11) .
N5 C29 1.362(11) .
N6 C36 1.317(10) .
N6 C30 1.372(10) .
C1 C2 1.405(14) .
C2 C3 1.342(17) .
C3 C4 1.409(17) .
C4 C5 1.408(13) .
C4 C6 1.444(18) .
C5 C9 1.426(15) .
C6 C7 1.31(2) .
C7 C8 1.422(18) .
C8 C10 1.382(17) .
C8 C9 1.406(13) .
C10 C11 1.326(17) .
C11 C12 1.403(14) .
C13 C14 1.371(13) .
C14 C15 1.379(13) .
C15 C16 1.404(13) .
C16 C17 1.405(12) .
C16 C21 1.424(13) .
C17 C18 1.437(12) .
C18 C19 1.418(11) .
C19 C22 1.400(12) .
C19 C20 1.416(13) .
C20 C21 1.332(13) .
C22 C23 1.369(13) .
C23 C24 1.391(12) .
C25 C26 1.406(13) .
C26 C27 1.334(14) .
C27 C28 1.401(13) .
C28 C29 1.401(11) .
C28 C33 1.421(13) .
C29 C30 1.437(11) .
C30 C31 1.397(12) .
C31 C34 1.383(12) .
C31 C32 1.427(13) .
C32 C33 1.340(13) .
C34 C35 1.359(13) .
C35 C36 1.381(13) .
N7 C37 1.08(3) .
C37 C38 1.500(18) .
N7B C37B 1.08(3) .
C37B C38B 1.514(19) .

loop_
_geom_hbond_atom_site_label_D
_geom_hbond_atom_site_label_H
_geom_hbond_atom_site_label_A
_geom_hbond_distance_DH
_geom_hbond_distance_HA
_geom_hbond_distance_DA
_geom_hbond_angle_DHA
_geom_hbond_site_symmetry_A
C1 H1 N7B 0.93 2.51 3.37(5) 154.5 4_645
C12 H12 N7 0.93 2.46 3.35(5) 162.4 .
C13 H13 I2 0.93 3.32 3.948(9) 126.4 6_556
C14 H14 I4 0.93 3.09 3.828(9) 137.7 4_645
C23 H23 I1 0.93 3.25 3.920(10) 131.1 .
C23 H23 I6 0.93 3.30 3.871(9) 121.7 7_755
C25 H25 N3 0.93 2.68 3.155(12) 112.5 .
C36 H36 I4 0.93 3.09 3.742(9) 128.7 5_666
C38 H38A I2 0.96 3.33 4.19(4) 149.8 2_664
C38 H38C I5 0.96 3.15 4.02(4) 152.7 6_556
C38B H38E I2 0.96 3.09 3.89(5) 141.0 6_556

loop_
_geom_torsion_atom_site_label_1
_geom_torsion_atom_site_label_2
_geom_torsion_atom_site_label_3
_geom_torsion_atom_site_label_4
_geom_torsion
C5 N1 C1 C2 0.2(15)
Ni1 N1 C1 C2 -179.9(7)
N1 C1 C2 C3 -0.2(17)
C1 C2 C3 C4 0.5(18)
C2 C3 C4 C5 -0.6(17)
C2 C3 C4 C6 179.7(12)
C1 N1 C5 C4 -0.3(14)
Ni1 N1 C5 C4 179.7(8)
C1 N1 C5 C9 -180.0(9)
Ni1 N1 C5 C9 0.1(11)
C3 C4 C5 N1 0.5(15)
C6 C4 C5 N1 -179.7(10)
C3 C4 C5 C9 -179.8(9)
C6 C4 C5 C9 -0.1(15)
C5 C4 C6 C7 5(2)
C3 C4 C6 C7 -175.7(14)
C4 C6 C7 C8 -5(2)
C6 C7 C8 C10 -177.7(15)
C6 C7 C8 C9 1(2)
C12 N2 C9 C8 1.2(14)
Ni1 N2 C9 C8 -175.2(8)
C12 N2 C9 C5 178.8(9)
Ni1 N2 C9 C5 2.4(11)
C10 C8 C9 N2 -0.2(16)
C7 C8 C9 N2 -179.2(10)
C10 C8 C9 C5 -177.7(10)
C7 C8 C9 C5 3.3(16)
N1 C5 C9 N2 -1.7(13)
C4 C5 C9 N2 178.6(9)
N1 C5 C9 C8 175.9(9)
C4 C5 C9 C8 -3.7(15)
C9 C8 C10 C11 0.7(18)
C7 C8 C10 C11 179.5(12)
C8 C10 C11 C12 -2.0(19)
C9 N2 C12 C11 -2.5(15)
Ni1 N2 C12 C11 173.2(8)
C10 C11 C12 N2 3.1(18)
C17 N3 C13 C14 -2.3(14)
Ni1 N3 C13 C14 163.3(7)
N3 C13 C14 C15 0.5(16)
C13 C14 C15 C16 2.6(15)
C14 C15 C16 C17 -3.7(14)
C14 C15 C16 C21 177.7(9)
C13 N3 C17 C16 0.9(13)
Ni1 N3 C17 C16 -167.0(7)
C13 N3 C17 C18 179.3(8)
Ni1 N3 C17 C18 11.4(9)
C15 C16 C17 N3 2.0(13)
C21 C16 C17 N3 -179.4(8)
C15 C16 C17 C18 -176.4(8)
C21 C16 C17 C18 2.2(13)
C24 N4 C18 C19 -1.8(13)
Ni1 N4 C18 C19 171.0(7)
C24 N4 C18 C17 -178.4(8)
Ni1 N4 C18 C17 -5.5(10)
N3 C17 C18 N4 -4.0(12)
C16 C17 C18 N4 174.5(8)
N3 C17 C18 C19 179.2(8)
C16 C17 C18 C19 -2.3(12)
N4 C18 C19 C22 0.4(13)
C17 C18 C19 C22 177.0(8)
N4 C18 C19 C20 -176.6(8)
C17 C18 C19 C20 0.0(13)
C22 C19 C20 C21 -174.3(10)
C18 C19 C20 C21 2.5(14)
C19 C20 C21 C16 -2.7(15)
C15 C16 C21 C20 178.8(9)
C17 C16 C21 C20 0.3(14)
C20 C19 C22 C23 177.0(9)
C18 C19 C22 C23 0.0(14)
C19 C22 C23 C24 0.9(16)
C18 N4 C24 C23 2.7(14)
Ni1 N4 C24 C23 -168.8(7)
C22 C23 C24 N4 -2.3(16)
C29 N5 C25 C26 1.1(14)
Ni1 N5 C25 C26 -167.7(7)
N5 C25 C26 C27 -0.3(16)
C25 C26 C27 C28 0.3(16)
C26 C27 C28 C29 -1.0(15)
C26 C27 C28 C33 179.1(10)
C25 N5 C29 C28 -2.0(13)
Ni1 N5 C29 C28 168.8(7)
C25 N5 C29 C30 -177.2(8)
Ni1 N5 C29 C30 -6.4(9)
C27 C28 C29 N5 1.9(13)
C33 C28 C29 N5 -178.2(8)
C27 C28 C29 C30 177.1(8)
C33 C28 C29 C30 -3.1(13)
C36 N6 C30 C31 2.8(12)
Ni1 N6 C30 C31 -166.6(7)
C36 N6 C30 C29 -179.9(8)
Ni1 N6 C30 C29 10.8(9)
N5 C29 C30 N6 -2.8(11)
C28 C29 C30 N6 -178.2(7)
N5 C29 C30 C31 174.6(8)
C28 C29 C30 C31 -0.8(12)
N6 C30 C31 C34 -0.7(13)
C29 C30 C31 C34 -178.0(8)
N6 C30 C31 C32 -179.8(8)
C29 C30 C31 C32 2.9(13)
C34 C31 C32 C33 179.7(10)
C30 C31 C32 C33 -1.3(15)
C31 C32 C33 C28 -2.6(16)
C27 C28 C33 C32 -175.3(10)
C29 C28 C33 C32 4.8(15)
C30 C31 C34 C35 -1.3(14)
C32 C31 C34 C35 177.7(9)
C31 C34 C35 C36 1.3(15)
C30 N6 C36 C35 -2.9(14)
Ni1 N6 C36 C35 164.4(7)
C34 C35 C36 N6 1.0(15)
